data_1540701
loop_
_publ_author_name
'Pugh, Thomas'
'Vieru, Veacheslav'
'Chibotaru, Liviu F.'
'Layfield, Richard A.'

_publ_section_title
;
 Magneto-structural correlations in arsenic- and selenium-ligated
 dysprosium single-molecule magnets
;
_journal_issue 3
_journal_name_full 'Chem. Sci.'
_journal_page_first 2128
_journal_paper_doi 10.1039/C5SC03755G
_journal_volume 7
_journal_year 2016
_chemical_formula_moiety 'C63 H75 Se3 Y3, C7 H8'
_chemical_formula_sum 'C70 H83 Se3 Y3'
_chemical_formula_weight 1427.97
_chemical_name_systematic 4-Y
_chemical_properties_physical 'Air-sensitive, Moisture-sensitive, Oxygen-sensitive'
_space_group_crystal_system monoclinic
_space_group_IT_number 9
_space_group_name_Hall 'C -2yc'
_space_group_name_H-M_alt 'C 1 c 1'
_symmetry_space_group_name_Hall 'C -2yc'
_symmetry_space_group_name_H-M 'C 1 c 1'
_atom_sites_solution_hydrogens geom
_atom_sites_solution_primary heavy
_audit_creation_date 2015-01-21
_audit_creation_method
;
Olex2 1.2
(compiled 2015.01.12 svn.r3133 for OlexSys, GUI svn.r4987)
;
_audit_update_record
;
2015-05-28 deposited with the CCDC.
2015-12-15 downloaded from the CCDC.
;
_cell_angle_alpha 90
_cell_angle_beta 103.0350(10)
_cell_angle_gamma 90
_cell_formula_units_Z 4
_cell_length_a 14.90290(10)
_cell_length_b 18.42530(10)
_cell_length_c 23.4230(2)
_cell_measurement_reflns_used 21927
_cell_measurement_temperature 100
_cell_measurement_theta_max 73.5770
_cell_measurement_theta_min 3.8300
_cell_volume 6266.00(8)
_computing_cell_refinement
;
CrysAlisPro, Agilent Technologies,
Version 1.171.36.24 (release 03-12-2012 CrysAlis171 .NET)
(compiled Dec  3 2012,18:21:49)
;
_computing_data_collection
;
CrysAlisPro, Agilent Technologies,
Version 1.171.36.24 (release 03-12-2012 CrysAlis171 .NET)
(compiled Dec  3 2012,18:21:49)
;
_computing_data_reduction
;
CrysAlisPro, Agilent Technologies,
Version 1.171.36.24 (release 03-12-2012 CrysAlis171 .NET)
(compiled Dec  3 2012,18:21:49)
;
_computing_molecular_graphics 'Olex2 (Dolomanov et al., 2009)'
_computing_publication_material 'Olex2 (Dolomanov et al., 2009)'
_computing_structure_refinement 'ShelXL (Sheldrick, 2008)'
_computing_structure_solution 'ShelXS (Sheldrick, 2008)'
_diffrn_ambient_temperature 100
_diffrn_measured_fraction_theta_full 0.999
_diffrn_measured_fraction_theta_max 0.980
_diffrn_measurement_details
;
  1 omega   67.67  250.67   1.0000    2.0000
omega____ theta____ kappa____ phi______ frames
    -       97.4570   73.8672   81.7092 183

  2 omega   80.85  263.85   1.0000    2.0000
omega____ theta____ kappa____ phi______ frames
    -      110.6420   73.8672  -77.4991 183

  3 phi   -201.78  158.56   1.0009    2.0000
omega____ theta____ kappa____ phi______ frames
 -50.7813  -39.9910   73.8672     -     360

  4 omega   79.90  262.90   1.0000    2.0000
omega____ theta____ kappa____ phi______ frames
    -      109.6940   73.8672   30.2616 183

  5 omega   79.65  262.65   1.0000    2.0000
omega____ theta____ kappa____ phi______ frames
    -      109.4400   73.8672 -133.6445 183

  6 omega   79.94  262.94   1.0000    2.0000
omega____ theta____ kappa____ phi______ frames
    -      109.7290   73.8672   83.2986 183

  7 omega  -97.16   80.84   1.0000    2.0000
omega____ theta____ kappa____ phi______ frames
    -      -67.3741   73.8672  117.6319 178

  8 omega   96.85  244.85   1.0000    2.0000
omega____ theta____ kappa____ phi______ frames
    -      106.6449   73.8672  123.6078 148
;
_diffrn_measurement_device_type 'Saxi-CrysAlisPro-abstract goniometer imported SAXI images'
_diffrn_measurement_method '\w and \p scans'
_diffrn_orient_matrix_UB_11 -0.0361505000
_diffrn_orient_matrix_UB_12 0.0701097000
_diffrn_orient_matrix_UB_13 0.0227809000
_diffrn_orient_matrix_UB_21 0.0967240000
_diffrn_orient_matrix_UB_22 0.0338855000
_diffrn_orient_matrix_UB_23 0.0093618000
_diffrn_orient_matrix_UB_31 -0.0243571000
_diffrn_orient_matrix_UB_32 0.0304379000
_diffrn_orient_matrix_UB_33 -0.0628663000
_diffrn_radiation_monochromator graphite
_diffrn_radiation_type CuK\a
_diffrn_radiation_wavelength 1.54178
_diffrn_reflns_av_R_equivalents 0.0187
_diffrn_reflns_av_unetI/netI 0.0156
_diffrn_reflns_laue_measured_fraction_full 0.999
_diffrn_reflns_laue_measured_fraction_max 0.980
_diffrn_reflns_limit_h_max 18
_diffrn_reflns_limit_h_min -18
_diffrn_reflns_limit_k_max 21
_diffrn_reflns_limit_k_min -22
_diffrn_reflns_limit_l_max 24
_diffrn_reflns_limit_l_min -28
_diffrn_reflns_number 23361
_diffrn_reflns_point_group_measured_fraction_full 0.730
_diffrn_reflns_point_group_measured_fraction_max 0.711
_diffrn_reflns_theta_full 67.679
_diffrn_reflns_theta_max 73.724
_diffrn_reflns_theta_min 3.876
_diffrn_source 'Enhance (Cu) X-ray Source'
_exptl_absorpt_coefficient_mu 5.921
_exptl_absorpt_correction_T_max 1.00000
_exptl_absorpt_correction_T_min 0.33829
_exptl_absorpt_correction_type multi-scan
_exptl_absorpt_process_details
;
CrysAlisPro, Agilent Technologies,
Version 1.171.36.24 (release 03-12-2012 CrysAlis171 .NET)
(compiled Dec  3 2012,18:21:49)
Empirical absorption correction using spherical harmonics,
 implemented in SCALE3 ABSPACK scaling algorithm.
;
_exptl_crystal_colour 'clear light colourless'
_exptl_crystal_colour_lustre clear
_exptl_crystal_colour_modifier light
_exptl_crystal_colour_primary colourless
_exptl_crystal_density_diffrn 1.514
_exptl_crystal_description block
_exptl_crystal_F_000 2888
_exptl_crystal_recrystallization_method 'Re-crystallisation from solvent: toluene'
_exptl_crystal_size_max 0.2
_exptl_crystal_size_mid 0.1
_exptl_crystal_size_min 0.1
_refine_diff_density_max 0.999
_refine_diff_density_min -0.995
_refine_diff_density_rms 0.083
_refine_ls_abs_structure_details
;
 Flack x determined using 2770 quotients [(I+)-(I-)]/[(I+)+(I-)]
 (Parsons and Flack (2004), Acta Cryst. A60, s61).
;
_refine_ls_abs_structure_Flack -0.010(8)
_refine_ls_extinction_method none
_refine_ls_goodness_of_fit_ref 1.076
_refine_ls_hydrogen_treatment constr
_refine_ls_matrix_type full
_refine_ls_number_parameters 701
_refine_ls_number_reflns 9014
_refine_ls_number_restraints 2
_refine_ls_restrained_S_all 1.075
_refine_ls_R_factor_all 0.0225
_refine_ls_R_factor_gt 0.0224
_refine_ls_shift/su_max 0.002
_refine_ls_shift/su_mean 0.000
_refine_ls_structure_factor_coef Fsqd
_refine_ls_weighting_details
;
 w=1/[\s^2^(Fo^2^)+(0.0324P)^2^+13.8384P]
 where P=(Fo^2^+2Fc^2^)/3
;
_refine_ls_weighting_scheme calc
_refine_ls_wR_factor_gt 0.0582
_refine_ls_wR_factor_ref 0.0582
_reflns_Friedel_coverage 0.450
_reflns_friedel_fraction_full 0.461
_reflns_friedel_fraction_max 0.442
_reflns_number_gt 8997
_reflns_number_total 9014
_reflns_threshold_expression 'I > 2\s(I)'
_cod_data_source_file c5sc03755g2.cif
_cod_data_source_block xral31_rered_xprep
_cod_depositor_comments 'Adding full bibliography for 1540697--1540701.cif.'
_cod_database_code 1540701
_shelxl_version_number 2013-2
_shelx_space_group_comment
;
The symmetry employed for this shelxl refinement is uniquely defined
by the following loop, which should always be used as a source of
symmetry information in preference to the above space-group names.
They are only intended as comments.
;
_reflns_odcompleteness_completeness 97.91
_reflns_odcompleteness_iscentric 1
_reflns_odcompleteness_theta 73.57
_olex2_refinement_description
;
1. Fixed Uiso
 At 1.2 times of:
  All C(H) groups
 At 1.5 times of:
  All C(H,H,H) groups
2.a Aromatic/amide H refined with riding coordinates:
 C1(H1), C2(H2), C3(H3), C4(H4), C7(H7), C8(H8), C9(H9), C10(H10), C13(H13),
 C14(H14), C15(H15), C16(H16), C19(H19), C20(H20), C21(H21), C22(H22), C25(H25),
  C26(H26), C27(H27), C28(H28), C31(H31), C32(H32), C33(H33), C34(H34),
 C39(H39), C41(H41), C48(H48), C50(H50), C57(H57), C59(H59), C64(H64), C65(H65),
  C66(H66), C67(H67), C68(H68)
2.b Idealised Me refined as rotating group:
 C6(H6A,H6B,H6C), C12(H12A,H12B,H12C), C18(H18A,H18B,H18C), C24(H24A,H24B,
 H24C), C30(H30A,H30B,H30C), C36(H36A,H36B,H36C), C43(H43A,H43B,H43C), C44(H44A,
 H44B,H44C), C45(H45A,H45B,H45C), C52(H52A,H52B,H52C), C53(H53A,H53B,H53C),
 C54(H54A,H54B,H54C), C61(H61A,H61B,H61C), C62(H62A,H62B,H62C), C63(H63A,H63B,
 H63C), C70(H70A,H70B,H70C)
;
_olex2_submission_special_instructions 'No special instructions were received'

loop_
_space_group_symop_operation_xyz
'x, y, z'
'x, -y, z+1/2'
'x+1/2, y+1/2, z'
'x+1/2, -y+1/2, z+1/2'

loop_
_atom_site_label
_atom_site_type_symbol
_atom_site_fract_x
_atom_site_fract_y
_atom_site_fract_z
_atom_site_U_iso_or_equiv
_atom_site_adp_type
_atom_site_occupancy
_atom_site_site_symmetry_order
_atom_site_calc_flag
_atom_site_refinement_flags_posn
Y1 Y 0.92597(2) 0.98007(2) 0.82027(2) 0.01230(8) Uani 1 1 d .
Y2 Y 1.07397(2) 0.81291(2) 0.68041(2) 0.01265(8) Uani 1 1 d .
Y3 Y 1.09388(2) 1.10222(2) 0.66809(2) 0.01227(8) Uani 1 1 d .
Se1 Se 1.01587(3) 0.85141(3) 0.78708(2) 0.02457(11) Uani 1 1 d .
Se2 Se 1.15714(3) 0.95221(2) 0.66675(3) 0.02750(13) Uani 1 1 d .
Se3 Se 1.03011(3) 1.09366(3) 0.77657(2) 0.02738(12) Uani 1 1 d .
C1 C 0.7919(3) 0.9250(2) 0.7375(2) 0.0159(8) Uani 1 1 d .
H1 H 0.8025 0.8789 0.7219 0.019 Uiso 1 1 calc R
C2 C 0.8146(3) 0.9929(2) 0.7165(2) 0.0166(8) Uani 1 1 d .
H2 H 0.8429 1.0005 0.6845 0.020 Uiso 1 1 calc R
C3 C 0.7877(3) 1.0476(2) 0.7516(2) 0.0180(9) Uani 1 1 d .
H3 H 0.7946 1.0985 0.7475 0.022 Uiso 1 1 calc R
C4 C 0.7488(3) 1.0129(3) 0.7939(2) 0.0201(9) Uani 1 1 d .
H4 H 0.7249 1.0366 0.8233 0.024 Uiso 1 1 calc R
C5 C 0.7510(3) 0.9369(2) 0.7854(2) 0.0168(8) Uani 1 1 d .
C6 C 0.7085(3) 0.8799(3) 0.8168(2) 0.0238(10) Uani 1 1 d .
H6A H 0.7456 0.8355 0.8204 0.036 Uiso 1 1 calc GR
H6B H 0.6458 0.8694 0.7945 0.036 Uiso 1 1 calc GR
H6C H 0.7062 0.8975 0.8559 0.036 Uiso 1 1 calc GR
C7 C 1.0147(3) 1.0316(3) 0.9233(2) 0.0193(9) Uani 1 1 d .
H7 H 1.0585 1.0693 0.9241 0.023 Uiso 1 1 calc R
C8 C 1.0331(3) 0.9565(3) 0.9242(2) 0.0195(9) Uani 1 1 d .
H8 H 1.0914 0.9348 0.9258 0.023 Uiso 1 1 calc R
C9 C 0.9496(3) 0.9192(3) 0.9226(2) 0.0205(9) Uani 1 1 d .
H9 H 0.9414 0.8680 0.9226 0.025 Uiso 1 1 calc R
C10 C 0.8808(3) 0.9720(3) 0.9210(2) 0.0195(9) Uani 1 1 d .
H10 H 0.8179 0.9622 0.9201 0.023 Uiso 1 1 calc R
C11 C 0.9197(3) 1.0413(2) 0.9209(2) 0.0189(8) Uani 1 1 d .
C12 C 0.8712(4) 1.1135(3) 0.9210(2) 0.0300(11) Uani 1 1 d .
H12A H 0.8969 1.1487 0.8977 0.045 Uiso 1 1 calc GR
H12B H 0.8801 1.1312 0.9614 0.045 Uiso 1 1 calc GR
H12C H 0.8053 1.1074 0.9041 0.045 Uiso 1 1 calc GR
C13 C 0.9576(3) 0.8608(2) 0.5851(2) 0.0168(8) Uani 1 1 d .
H13 H 0.9732 0.9040 0.5674 0.020 Uiso 1 1 calc R
C14 C 0.9082(3) 0.8569(2) 0.6298(2) 0.0167(8) Uani 1 1 d .
H14 H 0.8850 0.8970 0.6474 0.020 Uiso 1 1 calc R
C15 C 0.8990(3) 0.7829(2) 0.6438(2) 0.0167(8) Uani 1 1 d .
H15 H 0.8685 0.7643 0.6721 0.020 Uiso 1 1 calc R
C16 C 0.9436(3) 0.7423(2) 0.6077(2) 0.0197(9) Uani 1 1 d .
H16 H 0.9485 0.6909 0.6078 0.024 Uiso 1 1 calc R
C17 C 0.9801(3) 0.7891(2) 0.5712(2) 0.0183(9) Uani 1 1 d .
C18 C 1.0267(3) 0.7683(3) 0.5231(2) 0.0281(10) Uani 1 1 d .
H18A H 1.0526 0.8117 0.5088 0.042 Uiso 1 1 calc GR
H18B H 0.9817 0.7460 0.4908 0.042 Uiso 1 1 calc GR
H18C H 1.0763 0.7336 0.5382 0.042 Uiso 1 1 calc GR
C19 C 1.1906(3) 0.7302(2) 0.7537(2) 0.0212(9) Uani 1 1 d .
H19 H 1.1940 0.7357 0.7945 0.025 Uiso 1 1 calc R
C20 C 1.2438(3) 0.7681(2) 0.7211(2) 0.0224(10) Uani 1 1 d .
H20 H 1.2889 0.8039 0.7357 0.027 Uiso 1 1 calc R
C21 C 1.2184(3) 0.7434(3) 0.6630(2) 0.0271(10) Uani 1 1 d .
H21 H 1.2437 0.7594 0.6314 0.033 Uiso 1 1 calc R
C22 C 1.1488(3) 0.6908(3) 0.6598(2) 0.0269(10) Uani 1 1 d .
H22 H 1.1190 0.6654 0.6254 0.032 Uiso 1 1 calc R
C23 C 1.1309(3) 0.6822(2) 0.7156(3) 0.0245(10) Uani 1 1 d .
C24 C 1.0635(4) 0.6306(3) 0.7330(3) 0.0419(16) Uani 1 1 d .
H24A H 1.0610 0.6396 0.7739 0.063 Uiso 1 1 calc GR
H24B H 1.0834 0.5806 0.7289 0.063 Uiso 1 1 calc GR
H24C H 1.0023 0.6381 0.7077 0.063 Uiso 1 1 calc GR
C25 C 0.9143(3) 1.1172(2) 0.6312(2) 0.0191(9) Uani 1 1 d .
H25 H 0.8788 1.1219 0.6599 0.023 Uiso 1 1 calc R
C26 C 0.9385(3) 1.0513(2) 0.6074(2) 0.0162(8) Uani 1 1 d .
H26 H 0.9226 1.0040 0.6179 0.019 Uiso 1 1 calc R
C27 C 0.9900(3) 1.0677(2) 0.5658(2) 0.0183(9) Uani 1 1 d .
H27 H 1.0142 1.0336 0.5428 0.022 Uiso 1 1 calc R
C28 C 0.9995(3) 1.1434(3) 0.5640(2) 0.0204(9) Uani 1 1 d .
H28 H 1.0319 1.1693 0.5399 0.025 Uiso 1 1 calc R
C29 C 0.9522(3) 1.1748(2) 0.6046(2) 0.0202(9) Uani 1 1 d .
C30 C 0.9401(3) 1.2542(3) 0.6133(3) 0.0289(11) Uani 1 1 d .
H30A H 0.9414 1.2637 0.6547 0.043 Uiso 1 1 calc GR
H30B H 0.8809 1.2701 0.5891 0.043 Uiso 1 1 calc GR
H30C H 0.9901 1.2810 0.6019 0.043 Uiso 1 1 calc GR
C31 C 1.2722(3) 1.1282(2) 0.6889(2) 0.0205(9) Uani 1 1 d .
H31 H 1.3135 1.0883 0.6965 0.025 Uiso 1 1 calc R
C32 C 1.2399(3) 1.1671(3) 0.7313(2) 0.0231(10) Uani 1 1 d .
H32 H 1.2546 1.1581 0.7723 0.028 Uiso 1 1 calc R
C33 C 1.1812(3) 1.2228(2) 0.7019(2) 0.0241(10) Uani 1 1 d .
H33 H 1.1496 1.2579 0.7197 0.029 Uiso 1 1 calc R
C34 C 1.1782(3) 1.2164(2) 0.6420(2) 0.0209(9) Uani 1 1 d .
H34 H 1.1443 1.2469 0.6121 0.025 Uiso 1 1 calc R
C35 C 1.2342(3) 1.1571(2) 0.6332(2) 0.0183(9) Uani 1 1 d .
C36 C 1.2506(3) 1.1311(3) 0.5755(2) 0.0262(10) Uani 1 1 d .
H36A H 1.2861 1.0859 0.5815 0.039 Uiso 1 1 calc GR
H36B H 1.2851 1.1680 0.5592 0.039 Uiso 1 1 calc GR
H36C H 1.1913 1.1225 0.5481 0.039 Uiso 1 1 calc GR
C37 C 1.0739(3) 0.7959(2) 0.85543(19) 0.0158(8) Uani 1 1 d .
C38 C 1.1655(3) 0.8084(2) 0.8856(2) 0.0169(8) Uani 1 1 d .
C39 C 1.2027(3) 0.7666(2) 0.9348(2) 0.0197(9) Uani 1 1 d .
H39 H 1.2648 0.7748 0.9548 0.024 Uiso 1 1 calc R
C40 C 1.1527(3) 0.7136(2) 0.9557(2) 0.0222(9) Uani 1 1 d .
C41 C 1.0621(3) 0.7021(3) 0.9251(2) 0.0238(10) Uani 1 1 d .
H41 H 1.0266 0.6660 0.9389 0.029 Uiso 1 1 calc R
C42 C 1.0220(3) 0.7415(3) 0.8752(2) 0.0216(9) Uani 1 1 d .
C43 C 1.2258(3) 0.8645(3) 0.8661(3) 0.0275(10) Uani 1 1 d .
H43A H 1.2659 0.8409 0.8438 0.041 Uiso 1 1 calc GR
H43B H 1.2636 0.8886 0.9006 0.041 Uiso 1 1 calc GR
H43C H 1.1871 0.9006 0.8414 0.041 Uiso 1 1 calc GR
C44 C 1.1956(4) 0.6699(3) 1.0095(2) 0.0322(11) Uani 1 1 d .
H44A H 1.2261 0.6271 0.9978 0.048 Uiso 1 1 calc GR
H44B H 1.1476 0.6546 1.0293 0.048 Uiso 1 1 calc GR
H44C H 1.2410 0.6999 1.0361 0.048 Uiso 1 1 calc GR
C45 C 0.9244(3) 0.7240(3) 0.8438(3) 0.0330(12) Uani 1 1 d .
H45A H 0.8852 0.7666 0.8445 0.049 Uiso 1 1 calc GR
H45B H 0.9016 0.6833 0.8634 0.049 Uiso 1 1 calc GR
H45C H 0.9231 0.7108 0.8031 0.049 Uiso 1 1 calc GR
C46 C 1.2840(3) 0.9435(2) 0.6588(2) 0.0165(8) Uani 1 1 d .
C47 C 1.3001(3) 0.9363(2) 0.6025(2) 0.0201(9) Uani 1 1 d .
C48 C 1.3915(3) 0.9334(3) 0.5969(2) 0.0240(9) Uani 1 1 d .
H48 H 1.4033 0.9297 0.5588 0.029 Uiso 1 1 calc R
C49 C 1.4657(3) 0.9357(2) 0.6451(3) 0.0245(10) Uani 1 1 d .
C50 C 1.4462(3) 0.9425(2) 0.7000(2) 0.0211(9) Uani 1 1 d .
H50 H 1.4959 0.9441 0.7335 0.025 Uiso 1 1 calc R
C51 C 1.3566(3) 0.9472(2) 0.7080(2) 0.0194(9) Uani 1 1 d .
C52 C 1.2239(4) 0.9307(3) 0.5477(3) 0.0323(12) Uani 1 1 d .
H52A H 1.1891 0.8857 0.5490 0.048 Uiso 1 1 calc GR
H52B H 1.2506 0.9302 0.5131 0.048 Uiso 1 1 calc GR
H52C H 1.1825 0.9724 0.5456 0.048 Uiso 1 1 calc GR
C53 C 1.5643(3) 0.9307(3) 0.6394(3) 0.0404(14) Uani 1 1 d .
H53A H 1.5988 0.9728 0.6583 0.061 Uiso 1 1 calc GR
H53B H 1.5659 0.9300 0.5978 0.061 Uiso 1 1 calc GR
H53C H 1.5921 0.8861 0.6582 0.061 Uiso 1 1 calc GR
C54 C 1.3438(4) 0.9564(3) 0.7691(2) 0.0279(10) Uani 1 1 d .
H54A H 1.3562 1.0070 0.7814 0.042 Uiso 1 1 calc GR
H54B H 1.3864 0.9244 0.7956 0.042 Uiso 1 1 calc GR
H54C H 1.2803 0.9440 0.7703 0.042 Uiso 1 1 calc GR
C55 C 1.0988(3) 1.1557(2) 0.8377(2) 0.0165(8) Uani 1 1 d .
C56 C 1.0598(3) 1.2230(2) 0.8472(2) 0.0200(9) Uani 1 1 d .
C57 C 1.1067(3) 1.2671(2) 0.8923(2) 0.0217(9) Uani 1 1 d .
H57 H 1.0796 1.3118 0.8996 0.026 Uiso 1 1 calc R
C58 C 1.1917(3) 1.2481(2) 0.9269(2) 0.0211(9) Uani 1 1 d .
C59 C 1.2292(3) 1.1822(3) 0.9167(2) 0.0197(9) Uani 1 1 d .
H59 H 1.2877 1.1687 0.9398 0.024 Uiso 1 1 calc R
C60 C 1.1834(3) 1.1347(2) 0.8731(2) 0.0164(8) Uani 1 1 d .
C61 C 0.9697(3) 1.2494(3) 0.8096(3) 0.0342(12) Uani 1 1 d .
H61A H 0.9770 1.2580 0.7696 0.051 Uiso 1 1 calc GR
H61B H 0.9516 1.2947 0.8259 0.051 Uiso 1 1 calc GR
H61C H 0.9219 1.2126 0.8090 0.051 Uiso 1 1 calc GR
C62 C 1.2424(4) 1.2983(3) 0.9748(3) 0.0340(12) Uani 1 1 d .
H62A H 1.2498 1.2743 1.0129 0.051 Uiso 1 1 calc GR
H62B H 1.2070 1.3432 0.9746 0.051 Uiso 1 1 calc GR
H62C H 1.3032 1.3098 0.9677 0.051 Uiso 1 1 calc GR
C63 C 1.2261(4) 1.0618(3) 0.8662(3) 0.0314(11) Uani 1 1 d .
H63A H 1.2917 1.0629 0.8856 0.047 Uiso 1 1 calc GR
H63B H 1.2193 1.0512 0.8245 0.047 Uiso 1 1 calc GR
H63C H 1.1950 1.0242 0.8841 0.047 Uiso 1 1 calc GR
C64 C 1.6139(3) 0.9919(3) 0.9488(3) 0.0341(12) Uani 1 1 d .
H64 H 1.6673 1.0099 0.9378 0.041 Uiso 1 1 calc R
C65 C 1.5314(4) 0.9890(3) 0.9072(3) 0.0330(12) Uani 1 1 d .
H65 H 1.5285 1.0050 0.8682 0.040 Uiso 1 1 calc R
C66 C 1.4533(3) 0.9626(3) 0.9228(3) 0.0302(11) Uani 1 1 d .
H66 H 1.3969 0.9597 0.8943 0.036 Uiso 1 1 calc R
C67 C 1.4573(4) 0.9405(3) 0.9797(3) 0.0348(12) Uani 1 1 d .
H67 H 1.4035 0.9233 0.9905 0.042 Uiso 1 1 calc R
C68 C 1.5403(4) 0.9435(3) 1.0208(3) 0.0348(12) Uani 1 1 d .
H68 H 1.5429 0.9278 1.0597 0.042 Uiso 1 1 calc R
C69 C 1.6205(3) 0.9693(3) 1.0058(3) 0.0302(12) Uani 1 1 d .
C70 C 1.7102(4) 0.9729(3) 1.0506(3) 0.0416(15) Uani 1 1 d .
H70A H 1.7148 1.0197 1.0710 0.062 Uiso 1 1 calc GR
H70B H 1.7614 0.9679 1.0310 0.062 Uiso 1 1 calc GR
H70C H 1.7127 0.9335 1.0790 0.062 Uiso 1 1 calc GR

loop_
_atom_site_aniso_label
_atom_site_aniso_U_11
_atom_site_aniso_U_22
_atom_site_aniso_U_33
_atom_site_aniso_U_23
_atom_site_aniso_U_13
_atom_site_aniso_U_12
Y1 0.01189(14) 0.01401(17) 0.01100(17) -0.00002(13) 0.00259(11) 0.00025(11)
Y2 0.01103(14) 0.01068(15) 0.01588(18) -0.00182(13) 0.00226(12) 0.00086(11)
Y3 0.01259(14) 0.01136(15) 0.01242(17) 0.00048(13) 0.00192(12) -0.00252(11)
Se1 0.0313(2) 0.0278(3) 0.0147(2) 0.00435(19) 0.00540(18) 0.01817(19)
Se2 0.01471(19) 0.0123(2) 0.0583(4) -0.0009(2) 0.0143(2) -0.00096(15)
Se3 0.0359(3) 0.0321(3) 0.0161(3) -0.0076(2) 0.0101(2) -0.0214(2)
C1 0.0149(17) 0.017(2) 0.016(2) -0.0006(16) 0.0020(15) -0.0005(14)
C2 0.0144(17) 0.023(2) 0.012(2) 0.0042(17) 0.0025(15) 0.0025(15)
C3 0.0152(18) 0.016(2) 0.022(2) 0.0009(17) 0.0018(16) 0.0012(14)
C4 0.0186(19) 0.025(2) 0.017(2) -0.0037(18) 0.0042(17) 0.0049(16)
C5 0.0144(17) 0.023(2) 0.014(2) 0.0026(17) 0.0037(15) -0.0033(15)
C6 0.021(2) 0.030(2) 0.021(2) 0.005(2) 0.0075(18) -0.0060(17)
C7 0.021(2) 0.025(2) 0.011(2) -0.0018(17) 0.0035(16) -0.0021(16)
C8 0.019(2) 0.026(2) 0.013(2) -0.0006(17) 0.0014(16) 0.0017(16)
C9 0.028(2) 0.020(2) 0.013(2) 0.0036(17) 0.0029(17) 0.0001(17)
C10 0.0190(19) 0.027(2) 0.013(2) -0.0011(17) 0.0060(16) -0.0006(16)
C11 0.023(2) 0.021(2) 0.013(2) -0.0038(17) 0.0049(16) 0.0009(16)
C12 0.034(2) 0.030(3) 0.025(3) -0.006(2) 0.005(2) 0.008(2)
C13 0.0182(18) 0.015(2) 0.017(2) 0.0001(16) 0.0016(16) 0.0011(15)
C14 0.0126(17) 0.018(2) 0.019(2) -0.0043(17) 0.0015(15) 0.0005(14)
C15 0.0136(17) 0.017(2) 0.019(2) -0.0004(17) 0.0022(16) -0.0023(14)
C16 0.0193(19) 0.013(2) 0.024(2) -0.0033(17) 0.0001(17) -0.0017(15)
C17 0.0179(18) 0.016(2) 0.019(2) -0.0063(17) 0.0009(16) 0.0015(15)
C18 0.028(2) 0.033(3) 0.023(3) -0.011(2) 0.0044(19) 0.0061(19)
C19 0.0211(19) 0.018(2) 0.022(2) 0.0002(18) 0.0006(17) 0.0085(16)
C20 0.0161(19) 0.014(2) 0.034(3) 0.0018(19) 0.0000(18) 0.0029(15)
C21 0.022(2) 0.031(3) 0.030(3) 0.001(2) 0.0102(19) 0.0123(18)
C22 0.024(2) 0.023(2) 0.030(3) -0.007(2) -0.0013(19) 0.0127(18)
C23 0.0158(19) 0.013(2) 0.044(3) -0.0016(19) 0.0045(19) 0.0062(15)
C24 0.026(2) 0.022(2) 0.076(5) 0.018(3) 0.008(3) 0.003(2)
C25 0.0145(18) 0.018(2) 0.024(2) -0.0016(18) 0.0029(17) -0.0008(15)
C26 0.0150(18) 0.014(2) 0.017(2) 0.0024(16) -0.0009(16) -0.0016(14)
C27 0.0179(18) 0.020(2) 0.015(2) -0.0018(17) -0.0001(16) -0.0007(15)
C28 0.022(2) 0.022(2) 0.015(2) 0.0052(17) 0.0010(16) -0.0018(16)
C29 0.0174(19) 0.015(2) 0.025(2) 0.0058(18) -0.0031(17) 0.0007(15)
C30 0.028(2) 0.019(2) 0.039(3) 0.004(2) 0.006(2) 0.0022(17)
C31 0.0161(18) 0.019(2) 0.025(3) 0.0009(18) 0.0023(17) -0.0048(15)
C32 0.021(2) 0.028(2) 0.020(2) 0.0001(19) 0.0014(18) -0.0116(17)
C33 0.022(2) 0.018(2) 0.033(3) -0.0046(19) 0.0075(19) -0.0045(16)
C34 0.0206(19) 0.012(2) 0.029(3) 0.0029(18) 0.0043(18) -0.0069(15)
C35 0.0175(18) 0.015(2) 0.022(2) 0.0009(17) 0.0046(16) -0.0058(14)
C36 0.027(2) 0.027(2) 0.026(3) 0.000(2) 0.0086(19) -0.0077(18)
C37 0.0176(18) 0.016(2) 0.014(2) 0.0017(16) 0.0030(16) 0.0052(15)
C38 0.0172(18) 0.0141(19) 0.019(2) -0.0045(17) 0.0032(16) 0.0010(15)
C39 0.0175(18) 0.019(2) 0.019(2) -0.0040(18) -0.0030(16) 0.0039(15)
C40 0.030(2) 0.015(2) 0.021(2) 0.0008(18) 0.0043(19) 0.0070(16)
C41 0.028(2) 0.019(2) 0.026(3) 0.0034(19) 0.0093(19) -0.0049(16)
C42 0.019(2) 0.023(2) 0.023(2) -0.0020(18) 0.0059(17) -0.0006(16)
C43 0.027(2) 0.023(2) 0.034(3) -0.005(2) 0.009(2) -0.0070(18)
C44 0.046(3) 0.027(3) 0.022(3) 0.004(2) 0.005(2) 0.010(2)
C45 0.020(2) 0.041(3) 0.038(3) -0.002(2) 0.008(2) -0.0063(19)
C46 0.0118(17) 0.0131(19) 0.025(2) -0.0002(16) 0.0046(16) -0.0010(13)
C47 0.024(2) 0.014(2) 0.021(2) -0.0025(17) 0.0004(17) -0.0001(15)
C48 0.033(2) 0.019(2) 0.022(3) -0.0019(19) 0.0113(19) 0.0001(17)
C49 0.019(2) 0.016(2) 0.039(3) 0.002(2) 0.0085(19) 0.0024(16)
C50 0.0174(19) 0.014(2) 0.030(3) -0.0004(18) 0.0000(18) -0.0005(14)
C51 0.022(2) 0.014(2) 0.021(2) 0.0041(17) 0.0028(18) -0.0014(15)
C52 0.037(3) 0.027(3) 0.026(3) -0.006(2) -0.006(2) 0.002(2)
C53 0.026(2) 0.034(3) 0.067(4) 0.002(3) 0.023(3) 0.004(2)
C54 0.041(3) 0.021(2) 0.022(3) -0.0017(19) 0.007(2) -0.0035(19)
C55 0.0202(19) 0.016(2) 0.013(2) -0.0016(16) 0.0050(16) -0.0073(15)
C56 0.0194(19) 0.021(2) 0.020(2) 0.0054(18) 0.0054(17) -0.0004(16)
C57 0.029(2) 0.014(2) 0.024(3) -0.0001(18) 0.0116(19) -0.0003(16)
C58 0.026(2) 0.020(2) 0.019(2) -0.0023(18) 0.0084(18) -0.0102(16)
C59 0.0156(18) 0.025(2) 0.018(2) 0.0059(18) 0.0032(16) -0.0031(15)
C60 0.0200(19) 0.015(2) 0.016(2) 0.0010(16) 0.0069(16) -0.0030(15)
C61 0.026(2) 0.038(3) 0.038(3) 0.013(2) 0.007(2) 0.005(2)
C62 0.039(3) 0.039(3) 0.023(3) -0.008(2) 0.003(2) -0.015(2)
C63 0.036(3) 0.022(2) 0.040(3) 0.003(2) 0.018(2) 0.0079(19)
C64 0.020(2) 0.041(3) 0.040(3) -0.012(3) 0.003(2) -0.0011(19)
C65 0.029(2) 0.041(3) 0.027(3) -0.004(2) 0.003(2) -0.002(2)
C66 0.019(2) 0.033(3) 0.034(3) -0.003(2) -0.0032(19) 0.0020(18)
C67 0.031(2) 0.036(3) 0.035(3) 0.004(2) 0.001(2) -0.007(2)
C68 0.036(3) 0.028(3) 0.034(3) 0.007(2) -0.006(2) -0.006(2)
C69 0.025(2) 0.019(2) 0.040(3) -0.006(2) -0.006(2) 0.0057(18)
C70 0.031(3) 0.032(3) 0.053(4) -0.003(3) -0.009(3) 0.006(2)

loop_
_atom_type_symbol
_atom_type_description
_atom_type_scat_dispersion_real
_atom_type_scat_dispersion_imag
_atom_type_scat_source
C C 0.0181 0.0091 'International Tables Vol C Tables 4.2.6.8 and 6.1.1.4'
H H 0.0000 0.0000 'International Tables Vol C Tables 4.2.6.8 and 6.1.1.4'
Se Se -0.7943 1.1372 'International Tables Vol C Tables 4.2.6.8 and 6.1.1.4'
Y Y -0.2670 2.0244 'International Tables Vol C Tables 4.2.6.8 and 6.1.1.4'

loop_
_geom_angle_atom_site_label_1
_geom_angle_atom_site_label_2
_geom_angle_atom_site_label_3
_geom_angle
Se1 Y1 Se3 100.173(19)
C1 Y1 Se1 79.00(9)
C1 Y1 Se3 112.94(10)
C1 Y1 C5 30.70(14)
C2 Y1 Se1 93.38(10)
C2 Y1 Se3 83.45(10)
C2 Y1 C1 31.07(14)
C2 Y1 C4 51.20(14)
C2 Y1 C5 51.28(13)
C2 Y1 C7 153.00(14)
C2 Y1 C8 175.47(15)
C2 Y1 C11 130.32(14)
C3 Y1 Se1 124.56(10)
C3 Y1 Se3 81.46(10)
C3 Y1 C1 51.37(13)
C3 Y1 C2 31.27(14)
C3 Y1 C4 31.01(15)
C3 Y1 C5 51.43(13)
C3 Y1 C7 123.30(14)
C3 Y1 C8 151.00(14)
C3 Y1 C11 99.42(14)
C4 Y1 Se1 128.25(10)
C4 Y1 Se3 109.60(11)
C4 Y1 C1 50.84(14)
C4 Y1 C5 30.91(14)
C4 Y1 C7 113.44(14)
C5 Y1 Se1 98.72(10)
C5 Y1 Se3 131.64(10)
C7 Y1 Se1 111.67(10)
C7 Y1 Se3 82.37(10)
C7 Y1 C1 160.22(14)
C7 Y1 C5 129.56(14)
C8 Y1 Se1 83.86(10)
C8 Y1 Se3 100.55(10)
C8 Y1 C1 144.46(14)
C8 Y1 C4 128.34(15)
C8 Y1 C5 125.51(14)
C8 Y1 C7 30.96(14)
C8 Y1 C11 51.58(14)
C9 Y1 Se1 85.41(10)
C9 Y1 Se3 131.30(10)
C9 Y1 C1 115.60(14)
C9 Y1 C2 144.94(14)
C9 Y1 C3 133.97(14)
C9 Y1 C4 103.58(15)
C9 Y1 C5 94.19(14)
C9 Y1 C7 51.63(15)
C9 Y1 C8 31.41(14)
C9 Y1 C10 31.43(14)
C9 Y1 C11 51.98(15)
C10 Y1 Se1 115.10(10)
C10 Y1 Se3 128.71(10)
C10 Y1 C1 109.56(14)
C10 Y1 C2 127.30(14)
C10 Y1 C3 104.76(14)
C10 Y1 C4 77.04(15)
C10 Y1 C5 79.96(14)
C10 Y1 C7 51.17(14)
C10 Y1 C8 51.50(14)
C10 Y1 C11 31.10(14)
C11 Y1 Se1 134.31(10)
C11 Y1 Se3 97.78(10)
C11 Y1 C1 130.20(13)
C11 Y1 C4 82.89(14)
C11 Y1 C5 99.92(14)
C11 Y1 C7 31.06(13)
Se2 Y2 Se1 95.526(19)
C13 Y2 Se1 112.17(10)
C13 Y2 Se2 80.03(9)
C13 Y2 C17 31.00(13)
C14 Y2 Se1 83.14(10)
C14 Y2 Se2 93.40(10)
C14 Y2 C13 31.08(14)
C14 Y2 C16 51.22(13)
C14 Y2 C17 51.49(13)
C14 Y2 C19 152.99(14)
C14 Y2 C20 174.43(16)
C14 Y2 C23 129.20(13)
C15 Y2 Se1 82.28(10)
C15 Y2 Se2 124.79(9)
C15 Y2 C13 51.63(13)
C15 Y2 C14 31.40(13)
C15 Y2 C16 31.11(14)
C15 Y2 C17 51.70(14)
C15 Y2 C19 123.64(14)
C15 Y2 C20 149.36(14)
C15 Y2 C21 129.85(15)
C15 Y2 C23 97.88(13)
C16 Y2 Se1 111.01(11)
C16 Y2 Se2 129.80(11)
C16 Y2 C13 50.95(14)
C16 Y2 C17 30.88(15)
C16 Y2 C19 114.78(14)
C16 Y2 C20 126.23(14)
C16 Y2 C23 83.59(15)
C17 Y2 Se1 132.22(9)
C17 Y2 Se2 100.66(10)
C19 Y2 Se1 82.05(11)
C19 Y2 Se2 110.40(10)
C19 Y2 C13 162.07(14)
C19 Y2 C17 131.10(14)
C20 Y2 Se1 102.37(12)
C20 Y2 Se2 85.27(10)
C20 Y2 C13 143.45(15)
C20 Y2 C17 123.42(15)
C20 Y2 C19 30.98(15)
C21 Y2 Se1 131.92(12)
C21 Y2 Se2 91.64(12)
C21 Y2 C13 115.89(16)
C21 Y2 C14 143.84(16)
C21 Y2 C16 99.84(15)
C21 Y2 C17 92.40(15)
C21 Y2 C19 51.20(16)
C21 Y2 C20 31.03(17)
C21 Y2 C23 51.72(16)
C22 Y2 Se1 126.36(13)
C22 Y2 Se2 122.17(12)
C22 Y2 C13 110.94(15)
C22 Y2 C14 125.70(15)
C22 Y2 C15 101.18(15)
C22 Y2 C16 74.71(14)
C22 Y2 C17 80.40(15)
C22 Y2 C19 51.27(16)
C22 Y2 C20 51.53(15)
C22 Y2 C21 31.32(16)
C22 Y2 C23 31.12(17)
C23 Y2 Se1 95.25(12)
C23 Y2 Se2 137.00(10)
C23 Y2 C13 132.39(15)
C23 Y2 C17 102.32(15)
C23 Y2 C19 31.28(15)
C23 Y2 C20 51.75(14)
Se3 Y3 Se2 97.335(19)
C25 Y3 Se2 113.69(10)
C25 Y3 Se3 77.58(11)
C25 Y3 C28 51.36(14)
C25 Y3 C29 30.96(14)
C25 Y3 C31 161.59(14)
C26 Y3 Se2 84.40(9)
C26 Y3 Se3 91.83(10)
C26 Y3 C25 31.38(13)
C26 Y3 C27 31.14(14)
C26 Y3 C28 51.35(14)
C26 Y3 C29 51.59(13)
C26 Y3 C31 154.42(15)
C26 Y3 C32 173.35(15)
C26 Y3 C33 142.66(14)
C26 Y3 C35 130.10(15)
C27 Y3 Se2 83.46(10)
C27 Y3 Se3 122.89(10)
C27 Y3 C25 51.58(14)
C27 Y3 C28 30.96(14)
C27 Y3 C29 51.60(14)
C27 Y3 C31 125.19(15)
C27 Y3 C32 150.32(15)
C28 Y3 Se2 111.61(11)
C28 Y3 Se3 127.71(10)
C28 Y3 C29 31.31(15)
C29 Y3 Se2 133.52(10)
C29 Y3 Se3 98.13(11)
C31 Y3 Se2 81.94(10)
C31 Y3 Se3 111.26(11)
C31 Y3 C28 115.10(15)
C31 Y3 C29 130.80(14)
C32 Y3 Se2 102.02(11)
C32 Y3 Se3 85.70(11)
C32 Y3 C25 142.01(15)
C32 Y3 C28 126.24(15)
C32 Y3 C29 122.63(14)
C32 Y3 C31 30.74(16)
C33 Y3 Se2 132.01(10)
C33 Y3 Se3 91.12(12)
C33 Y3 C25 114.26(14)
C33 Y3 C27 129.52(15)
C33 Y3 C28 99.31(16)
C33 Y3 C29 91.15(14)
C33 Y3 C31 51.34(14)
C33 Y3 C32 31.50(15)
C33 Y3 C35 52.10(15)
C34 Y3 Se2 126.15(10)
C34 Y3 Se3 121.38(11)
C34 Y3 C25 110.36(14)
C34 Y3 C26 125.62(14)
C34 Y3 C27 101.49(15)
C34 Y3 C28 74.61(14)
C34 Y3 C29 79.95(14)
C34 Y3 C31 51.24(14)
C34 Y3 C32 51.65(15)
C34 Y3 C33 31.23(16)
C34 Y3 C35 31.60(14)
C35 Y3 Se2 94.57(10)
C35 Y3 Se3 137.36(10)
C35 Y3 C25 132.97(15)
C35 Y3 C27 99.04(14)
C35 Y3 C28 84.10(14)
C35 Y3 C29 102.77(14)
C35 Y3 C31 31.04(15)
C35 Y3 C32 51.74(15)
Y2 Se1 Y1 132.15(2)
C37 Se1 Y1 110.87(13)
C37 Se1 Y2 114.72(13)
Y2 Se2 Y3 133.559(18)
C46 Se2 Y2 112.71(12)
C46 Se2 Y3 113.65(12)
Y3 Se3 Y1 130.38(2)
C55 Se3 Y1 113.42(13)
C55 Se3 Y3 113.07(13)
Y1 C1 H1 117.4
C2 C1 Y1 73.5(2)
C2 C1 H1 125.7
C5 C1 Y1 75.4(2)
C5 C1 H1 125.7
C5 C1 C2 108.6(4)
Y1 C2 H2 116.3
C1 C2 Y1 75.5(2)
C1 C2 H2 126.1
C1 C2 C3 107.9(4)
C3 C2 Y1 74.3(3)
C3 C2 H2 126.1
Y1 C3 H3 116.2
C2 C3 Y1 74.5(2)
C2 C3 H3 126.3
C4 C3 Y1 75.2(3)
C4 C3 C2 107.5(4)
C4 C3 H3 126.3
Y1 C4 H4 116.9
C3 C4 Y1 73.8(2)
C3 C4 H4 125.5
C3 C4 C5 108.9(4)
C5 C4 Y1 75.7(2)
C5 C4 H4 125.5
C1 C5 Y1 73.9(2)
C1 C5 C4 107.1(4)
C1 C5 C6 125.9(4)
C4 C5 Y1 73.4(2)
C4 C5 C6 126.7(4)
C6 C5 Y1 123.3(3)
C5 C6 H6A 109.5
C5 C6 H6B 109.5
C5 C6 H6C 109.5
H6A C6 H6B 109.5
H6A C6 H6C 109.5
H6B C6 H6C 109.5
Y1 C7 H7 118.7
C8 C7 Y1 73.6(3)
C8 C7 H7 125.9
C8 C7 C11 108.3(4)
C11 C7 Y1 73.7(3)
C11 C7 H7 125.9
Y1 C8 H8 117.6
C7 C8 Y1 75.4(3)
C7 C8 H8 126.0
C7 C8 C9 108.0(4)
C9 C8 Y1 73.0(3)
C9 C8 H8 126.0
Y1 C9 H9 115.9
C8 C9 Y1 75.6(3)
C8 C9 H9 126.4
C10 C9 Y1 74.4(3)
C10 C9 C8 107.2(4)
C10 C9 H9 126.4
Y1 C10 H10 116.6
C9 C10 Y1 74.2(3)
C9 C10 H10 125.4
C11 C10 Y1 75.8(3)
C11 C10 C9 109.3(4)
C11 C10 H10 125.4
C7 C11 Y1 75.2(3)
C7 C11 C12 125.8(4)
C10 C11 Y1 73.1(3)
C10 C11 C7 107.2(4)
C10 C11 C12 127.0(4)
C12 C11 Y1 119.5(3)
C11 C12 H12A 109.5
C11 C12 H12B 109.5
C11 C12 H12C 109.5
H12A C12 H12B 109.5
H12A C12 H12C 109.5
H12B C12 H12C 109.5
Y2 C13 H13 118.0
C14 C13 Y2 73.1(2)
C14 C13 H13 125.9
C14 C13 C17 108.2(4)
C17 C13 Y2 74.9(3)
C17 C13 H13 125.9
Y2 C14 H14 116.3
C13 C14 Y2 75.8(2)
C13 C14 H14 125.8
C13 C14 C15 108.4(4)
C15 C14 Y2 74.2(2)
C15 C14 H14 125.8
Y2 C15 H15 116.5
C14 C15 Y2 74.4(2)
C14 C15 H15 126.6
C16 C15 Y2 74.8(2)
C16 C15 C14 106.9(4)
C16 C15 H15 126.6
Y2 C16 H16 116.6
C15 C16 Y2 74.1(2)
C15 C16 H16 125.1
C15 C16 C17 109.8(4)
C17 C16 Y2 76.1(2)
C17 C16 H16 125.1
C13 C17 Y2 74.1(3)
C13 C17 C18 125.6(5)
C16 C17 Y2 73.1(3)
C16 C17 C13 106.8(4)
C16 C17 C18 127.4(4)
C18 C17 Y2 122.2(3)
C17 C18 H18A 109.5
C17 C18 H18B 109.5
C17 C18 H18C 109.5
H18A C18 H18B 109.5
H18A C18 H18C 109.5
H18B C18 H18C 109.5
Y2 C19 H19 118.1
C20 C19 Y2 74.2(3)
C20 C19 H19 125.7
C20 C19 C23 108.5(5)
C23 C19 Y2 73.9(3)
C23 C19 H19 125.7
Y2 C20 H20 117.2
C19 C20 Y2 74.8(2)
C19 C20 H20 126.1
C21 C20 Y2 73.9(2)
C21 C20 C19 107.8(4)
C21 C20 H20 126.1
Y2 C21 H21 117.1
C20 C21 Y2 75.0(3)
C20 C21 H21 126.0
C20 C21 C22 108.0(5)
C22 C21 Y2 73.9(2)
C22 C21 H21 126.0
Y2 C22 H22 116.4
C21 C22 Y2 74.8(3)
C21 C22 H22 125.6
C23 C22 Y2 75.2(3)
C23 C22 C21 108.7(5)
C23 C22 H22 125.6
C19 C23 Y2 74.8(2)
C19 C23 C24 125.8(5)
C22 C23 Y2 73.7(3)
C22 C23 C19 107.0(4)
C22 C23 C24 127.2(5)
C24 C23 Y2 118.5(3)
C23 C24 H24A 109.5
C23 C24 H24B 109.5
C23 C24 H24C 109.5
H24A C24 H24B 109.5
H24A C24 H24C 109.5
H24B C24 H24C 109.5
Y3 C25 H25 117.6
C26 C25 Y3 73.1(2)
C26 C25 H25 126.0
C29 C25 Y3 75.3(2)
C29 C25 H25 126.0
C29 C25 C26 108.0(4)
Y3 C26 H26 115.7
C25 C26 Y3 75.5(2)
C25 C26 H26 125.8
C27 C26 Y3 75.1(2)
C27 C26 C25 108.4(4)
C27 C26 H26 125.8
Y3 C27 H27 117.2
C26 C27 Y3 73.7(3)
C26 C27 H27 126.0
C26 C27 C28 108.1(4)
C28 C27 Y3 75.1(3)
C28 C27 H27 126.0
Y3 C28 H28 117.2
C27 C28 Y3 73.9(3)
C27 C28 H28 125.8
C27 C28 C29 108.4(4)
C29 C28 Y3 75.0(3)
C29 C28 H28 125.8
C25 C29 Y3 73.8(2)
C25 C29 C28 107.1(4)
C25 C29 C30 127.1(5)
C28 C29 Y3 73.7(2)
C28 C29 C30 125.6(4)
C30 C29 Y3 121.5(3)
C29 C30 H30A 109.5
C29 C30 H30B 109.5
C29 C30 H30C 109.5
H30A C30 H30B 109.5
H30A C30 H30C 109.5
H30B C30 H30C 109.5
Y3 C31 H31 118.6
C32 C31 Y3 74.3(2)
C32 C31 H31 125.2
C32 C31 C35 109.6(4)
C35 C31 Y3 73.6(2)
C35 C31 H31 125.2
Y3 C32 H32 117.5
C31 C32 Y3 74.9(3)
C31 C32 H32 126.3
C31 C32 C33 107.5(4)
C33 C32 Y3 73.4(3)
C33 C32 H32 126.3
Y3 C33 H33 116.8
C32 C33 Y3 75.1(3)
C32 C33 H33 126.2
C34 C33 Y3 73.9(3)
C34 C33 C32 107.6(4)
C34 C33 H33 126.2
Y3 C34 H34 116.6
C33 C34 Y3 74.8(3)
C33 C34 H34 125.6
C33 C34 C35 108.9(4)
C35 C34 Y3 75.0(2)
C35 C34 H34 125.6
C31 C35 Y3 75.3(2)
C31 C35 C34 106.5(4)
C31 C35 C36 126.9(4)
C34 C35 Y3 73.4(2)
C34 C35 C36 126.6(4)
C36 C35 Y3 117.5(3)
C35 C36 H36A 109.5
C35 C36 H36B 109.5
C35 C36 H36C 109.5
H36A C36 H36B 109.5
H36A C36 H36C 109.5
H36B C36 H36C 109.5
C38 C37 Se1 122.1(3)
C38 C37 C42 119.6(4)
C42 C37 Se1 118.2(3)
C37 C38 C43 122.5(4)
C39 C38 C37 119.0(4)
C39 C38 C43 118.5(4)
C38 C39 H39 118.7
C40 C39 C38 122.6(4)
C40 C39 H39 118.7
C39 C40 C41 117.5(4)
C39 C40 C44 120.8(4)
C41 C40 C44 121.8(5)
C40 C41 H41 118.8
C42 C41 C40 122.4(4)
C42 C41 H41 118.8
C37 C42 C45 122.2(4)
C41 C42 C37 119.0(4)
C41 C42 C45 118.9(4)
C38 C43 H43A 109.5
C38 C43 H43B 109.5
C38 C43 H43C 109.5
H43A C43 H43B 109.5
H43A C43 H43C 109.5
H43B C43 H43C 109.5
C40 C44 H44A 109.5
C40 C44 H44B 109.5
C40 C44 H44C 109.5
H44A C44 H44B 109.5
H44A C44 H44C 109.5
H44B C44 H44C 109.5
C42 C45 H45A 109.5
C42 C45 H45B 109.5
C42 C45 H45C 109.5
H45A C45 H45B 109.5
H45A C45 H45C 109.5
H45B C45 H45C 109.5
C47 C46 Se2 118.4(3)
C51 C46 Se2 120.5(3)
C51 C46 C47 121.1(4)
C46 C47 C52 123.3(4)
C48 C47 C46 118.1(4)
C48 C47 C52 118.6(5)
C47 C48 H48 118.8
C49 C48 C47 122.4(5)
C49 C48 H48 118.8
C48 C49 C53 122.5(5)
C50 C49 C48 117.4(4)
C50 C49 C53 120.1(5)
C49 C50 H50 118.7
C49 C50 C51 122.6(4)
C51 C50 H50 118.7
C46 C51 C54 123.6(4)
C50 C51 C46 118.4(4)
C50 C51 C54 118.0(4)
C47 C52 H52A 109.5
C47 C52 H52B 109.5
C47 C52 H52C 109.5
H52A C52 H52B 109.5
H52A C52 H52C 109.5
H52B C52 H52C 109.5
C49 C53 H53A 109.5
C49 C53 H53B 109.5
C49 C53 H53C 109.5
H53A C53 H53B 109.5
H53A C53 H53C 109.5
H53B C53 H53C 109.5
C51 C54 H54A 109.5
C51 C54 H54B 109.5
C51 C54 H54C 109.5
H54A C54 H54B 109.5
H54A C54 H54C 109.5
H54B C54 H54C 109.5
C56 C55 Se3 118.0(3)
C60 C55 Se3 122.1(3)
C60 C55 C56 119.8(4)
C55 C56 C61 122.4(4)
C57 C56 C55 118.7(4)
C57 C56 C61 118.9(4)
C56 C57 H57 118.8
C58 C57 C56 122.3(4)
C58 C57 H57 118.8
C57 C58 C62 121.1(5)
C59 C58 C57 118.1(4)
C59 C58 C62 120.8(4)
C58 C59 H59 119.1
C58 C59 C60 121.8(4)
C60 C59 H59 119.1
C55 C60 C59 119.1(4)
C55 C60 C63 121.8(4)
C59 C60 C63 119.1(4)
C56 C61 H61A 109.5
C56 C61 H61B 109.5
C56 C61 H61C 109.5
H61A C61 H61B 109.5
H61A C61 H61C 109.5
H61B C61 H61C 109.5
C58 C62 H62A 109.5
C58 C62 H62B 109.5
C58 C62 H62C 109.5
H62A C62 H62B 109.5
H62A C62 H62C 109.5
H62B C62 H62C 109.5
C60 C63 H63A 109.5
C60 C63 H63B 109.5
C60 C63 H63C 109.5
H63A C63 H63B 109.5
H63A C63 H63C 109.5
H63B C63 H63C 109.5
C65 C64 H64 119.1
C69 C64 H64 119.1
C69 C64 C65 121.8(5)
C64 C65 H65 120.3
C66 C65 C64 119.5(6)
C66 C65 H65 120.3
C65 C66 H66 119.9
C67 C66 C65 120.1(5)
C67 C66 H66 119.9
C66 C67 H67 120.1
C66 C67 C68 119.8(5)
C68 C67 H67 120.1
C67 C68 H68 119.5
C67 C68 C69 121.1(6)
C69 C68 H68 119.5
C64 C69 C68 117.8(5)
C64 C69 C70 121.3(5)
C68 C69 C70 120.9(6)
C69 C70 H70A 109.5
C69 C70 H70B 109.5
C69 C70 H70C 109.5
H70A C70 H70B 109.5
H70A C70 H70C 109.5
H70B C70 H70C 109.5

loop_
_geom_bond_atom_site_label_1
_geom_bond_atom_site_label_2
_geom_bond_distance
Y1 Se1 2.9135(6)
Y1 Se3 2.9247(6)
Y1 C1 2.652(4)
Y1 C2 2.627(4)
Y1 C3 2.624(4)
Y1 C4 2.642(4)
Y1 C5 2.672(4)
Y1 C7 2.652(5)
Y1 C8 2.630(5)
Y1 C9 2.597(5)
Y1 C10 2.599(5)
Y1 C11 2.633(4)
Y2 Se1 2.9106(6)
Y2 Se2 2.8992(6)
Y2 C13 2.651(4)
Y2 C14 2.616(4)
Y2 C15 2.614(4)
Y2 C16 2.622(4)
Y2 C17 2.661(5)
Y2 C19 2.636(4)
Y2 C20 2.629(4)
Y2 C21 2.615(4)
Y2 C22 2.604(4)
Y2 C23 2.624(4)
Y3 Se2 2.9228(6)
Y3 Se3 2.9110(6)
Y3 C25 2.635(4)
Y3 C26 2.603(4)
Y3 C27 2.621(4)
Y3 C28 2.636(4)
Y3 C29 2.654(4)
Y3 C31 2.635(4)
Y3 C32 2.628(4)
Y3 C33 2.605(4)
Y3 C34 2.594(4)
Y3 C35 2.614(4)
Se1 C37 1.932(4)
Se2 C46 1.947(4)
Se3 C55 1.934(4)
C1 H1 0.9500
C1 C2 1.414(6)
C1 C5 1.409(6)
C2 H2 0.9500
C2 C3 1.415(6)
C3 H3 0.9500
C3 C4 1.408(7)
C4 H4 0.9500
C4 C5 1.416(7)
C5 C6 1.502(6)
C6 H6A 0.9800
C6 H6B 0.9800
C6 H6C 0.9800
C7 H7 0.9500
C7 C8 1.410(6)
C7 C11 1.415(6)
C8 H8 0.9500
C8 C9 1.415(6)
C9 H9 0.9500
C9 C10 1.407(6)
C10 H10 0.9500
C10 C11 1.403(6)
C11 C12 1.515(6)
C12 H12A 0.9800
C12 H12B 0.9800
C12 H12C 0.9800
C13 H13 0.9500
C13 C14 1.411(6)
C13 C17 1.419(6)
C14 H14 0.9500
C14 C15 1.415(6)
C15 H15 0.9500
C15 C16 1.404(6)
C16 H16 0.9500
C16 C17 1.407(7)
C17 C18 1.501(7)
C18 H18A 0.9800
C18 H18B 0.9800
C18 H18C 0.9800
C19 H19 0.9500
C19 C20 1.406(7)
C19 C23 1.418(7)
C20 H20 0.9500
C20 C21 1.403(8)
C21 H21 0.9500
C21 C22 1.409(7)
C22 H22 0.9500
C22 C23 1.402(8)
C23 C24 1.504(7)
C24 H24A 0.9800
C24 H24B 0.9800
C24 H24C 0.9800
C25 H25 0.9500
C25 C26 1.417(6)
C25 C29 1.411(6)
C26 H26 0.9500
C26 C27 1.402(6)
C27 H27 0.9500
C27 C28 1.403(7)
C28 H28 0.9500
C28 C29 1.428(7)
C29 C30 1.493(7)
C30 H30A 0.9800
C30 H30B 0.9800
C30 H30C 0.9800
C31 H31 0.9500
C31 C32 1.395(7)
C31 C35 1.404(7)
C32 H32 0.9500
C32 C33 1.421(7)
C33 H33 0.9500
C33 C34 1.400(7)
C34 H34 0.9500
C34 C35 1.418(6)
C35 C36 1.506(7)
C36 H36A 0.9800
C36 H36B 0.9800
C36 H36C 0.9800
C37 C38 1.407(6)
C37 C42 1.408(6)
C38 C39 1.394(6)
C38 C43 1.506(6)
C39 H39 0.9500
C39 C40 1.384(7)
C40 C41 1.395(7)
C40 C44 1.508(7)
C41 H41 0.9500
C41 C42 1.392(7)
C42 C45 1.509(6)
C43 H43A 0.9800
C43 H43B 0.9800
C43 H43C 0.9800
C44 H44A 0.9800
C44 H44B 0.9800
C44 H44C 0.9800
C45 H45A 0.9800
C45 H45B 0.9800
C45 H45C 0.9800
C46 C47 1.399(7)
C46 C51 1.393(6)
C47 C48 1.398(6)
C47 C52 1.514(6)
C48 H48 0.9500
C48 C49 1.393(7)
C49 C50 1.386(8)
C49 C53 1.507(6)
C50 H50 0.9500
C50 C51 1.392(6)
C51 C54 1.495(7)
C52 H52A 0.9800
C52 H52B 0.9800
C52 H52C 0.9800
C53 H53A 0.9800
C53 H53B 0.9800
C53 H53C 0.9800
C54 H54A 0.9800
C54 H54B 0.9800
C54 H54C 0.9800
C55 C56 1.409(6)
C55 C60 1.399(6)
C56 C57 1.389(7)
C56 C61 1.511(6)
C57 H57 0.9500
C57 C58 1.386(7)
C58 C59 1.382(7)
C58 C62 1.516(7)
C59 H59 0.9500
C59 C60 1.399(6)
C60 C63 1.510(6)
C61 H61A 0.9800
C61 H61B 0.9800
C61 H61C 0.9800
C62 H62A 0.9800
C62 H62B 0.9800
C62 H62C 0.9800
C63 H63A 0.9800
C63 H63B 0.9800
C63 H63C 0.9800
C64 H64 0.9500
C64 C65 1.387(7)
C64 C69 1.381(9)
C65 H65 0.9500
C65 C66 1.385(8)
C66 H66 0.9500
C66 C67 1.381(9)
C67 H67 0.9500
C67 C68 1.386(8)
C68 H68 0.9500
C68 C69 1.403(8)
C69 C70 1.503(7)
C70 H70A 0.9800
C70 H70B 0.9800
C70 H70C 0.9800

loop_
_geom_torsion_atom_site_label_1
_geom_torsion_atom_site_label_2
_geom_torsion_atom_site_label_3
_geom_torsion_atom_site_label_4
_geom_torsion
Y1 C1 C2 C3 -67.8(3)
Y1 C1 C5 C4 66.4(3)
Y1 C1 C5 C6 -119.8(4)
Y1 C2 C3 C4 -68.6(3)
Y1 C3 C4 C5 -68.2(3)
Y1 C4 C5 C1 -66.8(3)
Y1 C4 C5 C6 119.5(4)
Y1 C7 C8 C9 -66.3(3)
Y1 C7 C11 C10 66.7(3)
Y1 C7 C11 C12 -115.9(5)
Y1 C8 C9 C10 -68.2(3)
Y1 C9 C10 C11 -68.3(3)
Y1 C10 C11 C7 -68.1(3)
Y1 C10 C11 C12 114.5(5)
Y2 C13 C14 C15 -67.7(3)
Y2 C13 C17 C16 66.3(3)
Y2 C13 C17 C18 -118.5(4)
Y2 C14 C15 C16 -68.3(3)
Y2 C15 C16 C17 -68.3(3)
Y2 C16 C17 C13 -67.0(3)
Y2 C16 C17 C18 117.9(4)
Y2 C19 C20 C21 -67.2(3)
Y2 C19 C23 C22 67.2(3)
Y2 C19 C23 C24 -114.5(4)
Y2 C20 C21 C22 -67.2(3)
Y2 C21 C22 C23 -68.2(3)
Y2 C22 C23 C19 -68.0(3)
Y2 C22 C23 C24 113.7(4)
Y3 C25 C26 C27 -68.6(3)
Y3 C25 C29 C28 66.7(3)
Y3 C25 C29 C30 -117.5(5)
Y3 C26 C27 C28 -67.9(3)
Y3 C27 C28 C29 -67.7(3)
Y3 C28 C29 C25 -66.7(3)
Y3 C28 C29 C30 117.4(4)
Y3 C31 C32 C33 -66.7(3)
Y3 C31 C35 C34 67.3(3)
Y3 C31 C35 C36 -113.6(4)
Y3 C32 C33 C34 -67.4(3)
Y3 C33 C34 C35 -67.9(3)
Y3 C34 C35 C31 -68.7(3)
Y3 C34 C35 C36 112.2(4)
Se1 C37 C38 C39 179.6(3)
Se1 C37 C38 C43 -1.5(6)
Se1 C37 C42 C41 -178.6(4)
Se1 C37 C42 C45 1.8(6)
Se2 C46 C47 C48 177.1(3)
Se2 C46 C47 C52 -3.5(6)
Se2 C46 C51 C50 -178.4(3)
Se2 C46 C51 C54 1.1(6)
Se3 C55 C56 C57 177.8(3)
Se3 C55 C56 C61 -3.2(6)
Se3 C55 C60 C59 -179.7(3)
Se3 C55 C60 C63 -0.8(6)
C1 C2 C3 Y1 68.6(3)
C1 C2 C3 C4 0.0(5)
C2 C1 C5 Y1 -66.5(3)
C2 C1 C5 C4 -0.1(5)
C2 C1 C5 C6 173.7(4)
C2 C3 C4 Y1 68.1(3)
C2 C3 C4 C5 -0.1(5)
C3 C4 C5 Y1 66.9(3)
C3 C4 C5 C1 0.1(5)
C3 C4 C5 C6 -173.6(4)
C5 C1 C2 Y1 67.8(3)
C5 C1 C2 C3 0.1(5)
C7 C8 C9 Y1 67.9(3)
C7 C8 C9 C10 -0.3(5)
C8 C7 C11 Y1 -66.1(3)
C8 C7 C11 C10 0.6(5)
C8 C7 C11 C12 178.0(5)
C8 C9 C10 Y1 69.0(3)
C8 C9 C10 C11 0.7(5)
C9 C10 C11 Y1 67.3(3)
C9 C10 C11 C7 -0.8(5)
C9 C10 C11 C12 -178.2(5)
C11 C7 C8 Y1 66.1(3)
C11 C7 C8 C9 -0.1(5)
C13 C14 C15 Y2 68.7(3)
C13 C14 C15 C16 0.4(5)
C14 C13 C17 Y2 -66.1(3)
C14 C13 C17 C16 0.2(5)
C14 C13 C17 C18 175.4(4)
C14 C15 C16 Y2 68.1(3)
C14 C15 C16 C17 -0.3(5)
C15 C16 C17 Y2 67.1(3)
C15 C16 C17 C13 0.1(5)
C15 C16 C17 C18 -175.0(4)
C17 C13 C14 Y2 67.3(3)
C17 C13 C14 C15 -0.4(5)
C19 C20 C21 Y2 67.7(3)
C19 C20 C21 C22 0.6(5)
C20 C19 C23 Y2 -66.7(3)
C20 C19 C23 C22 0.5(5)
C20 C19 C23 C24 178.8(4)
C20 C21 C22 Y2 67.9(3)
C20 C21 C22 C23 -0.3(5)
C21 C22 C23 Y2 67.9(3)
C21 C22 C23 C19 -0.1(5)
C21 C22 C23 C24 -178.4(4)
C23 C19 C20 Y2 66.5(3)
C23 C19 C20 C21 -0.7(5)
C25 C26 C27 Y3 68.8(3)
C25 C26 C27 C28 0.9(5)
C26 C25 C29 Y3 -66.3(3)
C26 C25 C29 C28 0.3(5)
C26 C25 C29 C30 176.1(4)
C26 C27 C28 Y3 67.0(3)
C26 C27 C28 C29 -0.7(5)
C27 C28 C29 Y3 67.0(3)
C27 C28 C29 C25 0.2(5)
C27 C28 C29 C30 -175.6(4)
C29 C25 C26 Y3 67.8(3)
C29 C25 C26 C27 -0.8(5)
C31 C32 C33 Y3 67.7(3)
C31 C32 C33 C34 0.4(5)
C32 C31 C35 Y3 -66.2(3)
C32 C31 C35 C34 1.1(5)
C32 C31 C35 C36 -179.8(4)
C32 C33 C34 Y3 68.2(3)
C32 C33 C34 C35 0.3(5)
C33 C34 C35 Y3 67.8(3)
C33 C34 C35 C31 -0.9(5)
C33 C34 C35 C36 -180.0(4)
C35 C31 C32 Y3 65.8(3)
C35 C31 C32 C33 -0.9(5)
C37 C38 C39 C40 -0.7(7)
C38 C37 C42 C41 1.3(7)
C38 C37 C42 C45 -178.2(4)
C38 C39 C40 C41 0.8(7)
C38 C39 C40 C44 -179.6(4)
C39 C40 C41 C42 0.2(7)
C40 C41 C42 C37 -1.3(7)
C40 C41 C42 C45 178.3(5)
C42 C37 C38 C39 -0.4(7)
C42 C37 C38 C43 178.6(4)
C43 C38 C39 C40 -179.7(4)
C44 C40 C41 C42 -179.4(5)
C46 C47 C48 C49 1.5(7)
C47 C46 C51 C50 -0.8(6)
C47 C46 C51 C54 178.7(4)
C47 C48 C49 C50 -1.2(7)
C47 C48 C49 C53 178.4(5)
C48 C49 C50 C51 -0.2(7)
C49 C50 C51 C46 1.2(7)
C49 C50 C51 C54 -178.4(4)
C51 C46 C47 C48 -0.5(6)
C51 C46 C47 C52 178.8(4)
C52 C47 C48 C49 -177.8(5)
C53 C49 C50 C51 -179.8(4)
C55 C56 C57 C58 2.1(7)
C56 C55 C60 C59 -1.5(6)
C56 C55 C60 C63 177.4(4)
C56 C57 C58 C59 -1.5(7)
C56 C57 C58 C62 178.3(5)
C57 C58 C59 C60 -0.6(7)
C58 C59 C60 C55 2.1(7)
C58 C59 C60 C63 -176.9(4)
C60 C55 C56 C57 -0.5(6)
C60 C55 C56 C61 178.6(4)
C61 C56 C57 C58 -177.0(4)
C62 C58 C59 C60 179.5(4)
C64 C65 C66 C67 1.1(9)
C65 C64 C69 C68 -0.4(8)
C65 C64 C69 C70 -179.8(5)
C65 C66 C67 C68 -1.3(9)
C66 C67 C68 C69 0.6(9)
C67 C68 C69 C64 0.2(8)
C67 C68 C69 C70 179.6(5)
C69 C64 C65 C66 -0.2(9)
